data_4075540
loop_
_publ_author_name
'Ionkin, Alex S.'
'Marshall, William J.'
'Fish, Brian M.'

_publ_section_title
;
 Divalent Germanium and Tin Compounds Stabilized by Sterically Bulky
 P&#x2227;O, PO&#x2227;O, PS&#x2227;O, and PN&#x2227;O Ligands:&#x00A0;
 Synthesis and First Insights into Catalytic Application to Polyurethane
 Systems&#x2020;
;
_journal_issue 17
_journal_name_full Organometallics
_journal_page_first 4170
_journal_paper_doi 10.1021/om060355c
_journal_volume 25
_journal_year 2006
_chemical_formula_sum 'C24 H40 F12 O2 P2 S2 Sn'
_chemical_formula_weight 833.31
_chemical_name_systematic
;
 ?
;
_space_group_IT_number 15
_symmetry_cell_setting monoclinic
_symmetry_space_group_name_Hall '-C 2yc'
_symmetry_space_group_name_H-M 'C 1 2/c 1'
_atom_sites_solution_hydrogens geom
_atom_sites_solution_primary direct
_atom_sites_solution_secondary difmap
_audit_creation_method SHELXL-97
_cell_angle_alpha 90.00
_cell_angle_beta 95.6190(10)
_cell_angle_gamma 90.00
_cell_formula_units_Z 8
_cell_length_a 29.6783(15)
_cell_length_b 11.4441(6)
_cell_length_c 20.1419(10)
_cell_measurement_temperature 293(2)
_cell_volume 6808.2(6)
_computing_cell_refinement 'Bruker XSCANS'
_computing_data_collection 'Bruker XSCANS'
_computing_data_reduction 'Bruker SHELXTL'
_computing_molecular_graphics 'Bruker SHELXTL'
_computing_publication_material 'Bruker SHELXTL'
_computing_structure_refinement 'SHELXL-97 (Sheldrick, 1997)'
_computing_structure_solution 'SHELXS-97 (Sheldrick, 1990)'
_diffrn_ambient_temperature 293(2)
_diffrn_measured_fraction_theta_full 0.991
_diffrn_measured_fraction_theta_max 0.991
_diffrn_measurement_device_type 'Bruker P4'
_diffrn_measurement_method '\w scans'
_diffrn_radiation_monochromator graphite
_diffrn_radiation_source 'fine-focus sealed tube'
_diffrn_radiation_type MoK\a
_diffrn_radiation_wavelength 0.71073
_diffrn_reflns_av_R_equivalents 0.0477
_diffrn_reflns_av_sigmaI/netI 0.0437
_diffrn_reflns_limit_h_max 39
_diffrn_reflns_limit_h_min -39
_diffrn_reflns_limit_k_max 15
_diffrn_reflns_limit_k_min -15
_diffrn_reflns_limit_l_max 27
_diffrn_reflns_limit_l_min -26
_diffrn_reflns_number 35660
_diffrn_reflns_theta_full 28.56
_diffrn_reflns_theta_max 28.56
_diffrn_reflns_theta_min 1.91
_exptl_absorpt_coefficient_mu 1.055
_exptl_absorpt_correction_type none
_exptl_crystal_colour colourless
_exptl_crystal_density_diffrn 1.626
_exptl_crystal_density_method 'not measured'
_exptl_crystal_description irtegplate
_exptl_crystal_F_000 3360
_exptl_crystal_size_max 0.420
_exptl_crystal_size_mid 0.420
_exptl_crystal_size_min 0.040
_refine_diff_density_max 0.565
_refine_diff_density_min -0.890
_refine_diff_density_rms 0.090
_refine_ls_extinction_method none
_refine_ls_goodness_of_fit_ref 1.049
_refine_ls_hydrogen_treatment riding
_refine_ls_matrix_type full
_refine_ls_number_parameters 400
_refine_ls_number_reflns 8601
_refine_ls_number_restraints 0
_refine_ls_restrained_S_all 1.049
_refine_ls_R_factor_all 0.0506
_refine_ls_R_factor_gt 0.0338
_refine_ls_shift/su_max 0.002
_refine_ls_shift/su_mean 0.000
_refine_ls_structure_factor_coef Fsqd
_refine_ls_weighting_details 'calc w=1/[\s^2^(Fo^2^)+(0.0351P)^2^+2.2430P] where P=(Fo^2^+2Fc^2^)/3'
_refine_ls_weighting_scheme calc
_refine_ls_wR_factor_gt 0.0733
_refine_ls_wR_factor_ref 0.0802
_reflns_number_gt 6694
_reflns_number_total 8601
_reflns_threshold_expression >2sigma(I)
_cod_data_source_file om060355csi20060421_013607.cif
_cod_data_source_block 05056
_cod_depositor_comments
;
The following automatic conversions were performed:

'_symmetry_cell_setting' value 'Monoclinic' changed to 'monoclinic'
according to /home/saulius/struct/CIF-dictionaries/cif_core.dic
dictionary named 'cif_core.dic' version 2.4.1 from 2010-06-29.

Automatic conversion script
Id: cif_fix_values 1715 2011-07-08 13:25:40Z adriana 
;
_cod_original_sg_symbol_H-M C2/c
_cod_database_code 4075540

loop_
_symmetry_equiv_pos_as_xyz
'x, y, z'
'-x, y, -z+1/2'
'x+1/2, y+1/2, z'
'-x+1/2, y+1/2, -z+1/2'
'-x, -y, -z'
'x, -y, z-1/2'
'-x+1/2, -y+1/2, -z'
'x+1/2, -y+1/2, z-1/2'

loop_
_atom_site_label
_atom_site_type_symbol
_atom_site_fract_x
_atom_site_fract_y
_atom_site_fract_z
_atom_site_U_iso_or_equiv
_atom_site_adp_type
_atom_site_occupancy
_atom_site_symmetry_multiplicity
_atom_site_calc_flag
_atom_site_refinement_flags
Sn1 Sn 0.188851(6) 0.677694(14) 0.010819(9) 0.02235(6) Uani 1 1 d .
S1 S 0.13825(2) 0.76048(6) -0.11141(3) 0.02741(14) Uani 1 1 d .
S2 S 0.21709(2) 0.59022(6) 0.14007(3) 0.03121(16) Uani 1 1 d .
P1 P 0.08867(2) 0.86258(6) -0.08678(3) 0.02275(14) Uani 1 1 d .
P2 P 0.17679(2) 0.45676(6) 0.15754(3) 0.02407(14) Uani 1 1 d .
F1 F 0.19246(5) 0.95425(13) -0.01926(7) 0.0313(3) Uani 1 1 d .
F2 F 0.17589(6) 1.08407(12) 0.05135(9) 0.0390(4) Uani 1 1 d .
F3 F 0.21344(5) 0.93052(14) 0.08432(8) 0.0376(4) Uani 1 1 d .
F4 F 0.10548(5) 1.05127(13) 0.11828(8) 0.0375(4) Uani 1 1 d .
F5 F 0.14780(6) 0.91871(15) 0.16772(8) 0.0434(4) Uani 1 1 d .
F6 F 0.08021(6) 0.87674(14) 0.12659(8) 0.0401(4) Uani 1 1 d .
F7 F 0.22732(5) 0.41211(14) 0.01122(8) 0.0364(4) Uani 1 1 d .
F8 F 0.18877(6) 0.44184(14) -0.08249(8) 0.0401(4) Uani 1 1 d .
F9 F 0.18868(6) 0.27157(13) -0.03702(9) 0.0419(4) Uani 1 1 d .
F10 F 0.10205(6) 0.25362(13) -0.01714(8) 0.0397(4) Uani 1 1 d .
F11 F 0.09911(6) 0.39503(15) -0.08772(8) 0.0460(5) Uani 1 1 d .
F12 F 0.06709(5) 0.41218(14) 0.00244(9) 0.0397(4) Uani 1 1 d .
O1 O 0.14154(6) 0.78353(14) 0.05189(8) 0.0227(4) Uani 1 1 d .
O2 O 0.14155(5) 0.54344(13) 0.01078(8) 0.0226(4) Uani 1 1 d .
C1 C 0.09837(8) 0.9439(2) -0.00752(12) 0.0250(5) Uani 1 1 d .
H1A H 0.1060 1.0235 -0.0186 0.030 Uiso 1 1 calc R
H1B H 0.0697 0.9472 0.0116 0.030 Uiso 1 1 calc R
C2 C 0.13469(8) 0.9020(2) 0.04873(12) 0.0218(5) Uani 1 1 d .
C3 C 0.15338(9) 0.3704(2) 0.08477(12) 0.0247(5) Uani 1 1 d .
H3A H 0.1724 0.3019 0.0826 0.030 Uiso 1 1 calc R
H3B H 0.1238 0.3428 0.0944 0.030 Uiso 1 1 calc R
C4 C 0.14752(8) 0.4244(2) 0.01354(12) 0.0212(5) Uani 1 1 d .
C5 C 0.17949(9) 0.9681(2) 0.04151(13) 0.0254(5) Uani 1 1 d .
C6 C 0.11739(9) 0.9377(2) 0.11601(13) 0.0287(6) Uani 1 1 d .
C7 C 0.08061(9) 0.9834(2) -0.15014(13) 0.0303(6) Uani 1 1 d .
C8 C 0.06697(11) 0.9309(3) -0.21895(14) 0.0440(8) Uani 1 1 d .
H8A H 0.0659 0.9915 -0.2520 0.066 Uiso 1 1 calc R
H8B H 0.0377 0.8952 -0.2193 0.066 Uiso 1 1 calc R
H8C H 0.0888 0.8731 -0.2288 0.066 Uiso 1 1 calc R
C9 C 0.04525(10) 1.0752(2) -0.13444(15) 0.0392(7) Uani 1 1 d .
H9A H 0.0465 1.1404 -0.1642 0.059 Uiso 1 1 calc R
H9B H 0.0516 1.1015 -0.0892 0.059 Uiso 1 1 calc R
H9C H 0.0156 1.0411 -0.1401 0.059 Uiso 1 1 calc R
C10 C 0.12662(10) 1.0442(3) -0.15190(15) 0.0414(7) Uani 1 1 d .
H10A H 0.1244 1.1026 -0.1863 0.062 Uiso 1 1 calc R
H10B H 0.1491 0.9875 -0.1610 0.062 Uiso 1 1 calc R
H10C H 0.1352 1.0804 -0.1095 0.062 Uiso 1 1 calc R
C11 C 0.03637(9) 0.7732(2) -0.07847(13) 0.0292(6) Uani 1 1 d .
C12 C 0.04416(9) 0.7026(2) -0.01395(15) 0.0375(7) Uani 1 1 d .
H12A H 0.0201 0.6471 -0.0120 0.056 Uiso 1 1 calc R
H12B H 0.0447 0.7544 0.0236 0.056 Uiso 1 1 calc R
H12C H 0.0725 0.6620 -0.0129 0.056 Uiso 1 1 calc R
C13 C 0.02964(12) 0.6846(3) -0.13609(17) 0.0522(9) Uani 1 1 d .
H13A H 0.0038 0.6363 -0.1303 0.078 Uiso 1 1 calc R
H13B H 0.0561 0.6364 -0.1362 0.078 Uiso 1 1 calc R
H13C H 0.0248 0.7256 -0.1777 0.078 Uiso 1 1 calc R
C14 C -0.00642(10) 0.8470(3) -0.07718(18) 0.0456(8) Uani 1 1 d .
H14A H -0.0309 0.7984 -0.0659 0.068 Uiso 1 1 calc R
H14B H -0.0141 0.8812 -0.1203 0.068 Uiso 1 1 calc R
H14C H -0.0012 0.9079 -0.0445 0.068 Uiso 1 1 calc R
C15 C 0.18799(9) 0.3869(2) -0.02413(13) 0.0263(5) Uani 1 1 d .
C16 C 0.10386(9) 0.3713(2) -0.02286(13) 0.0290(6) Uani 1 1 d .
C17 C 0.12626(10) 0.5108(2) 0.19785(13) 0.0327(6) Uani 1 1 d .
C18 C 0.09523(10) 0.5764(2) 0.14490(14) 0.0352(6) Uani 1 1 d .
H18A H 0.0705 0.6106 0.1654 0.053 Uiso 1 1 calc R
H18B H 0.0837 0.5229 0.1107 0.053 Uiso 1 1 calc R
H18C H 0.1121 0.6369 0.1255 0.053 Uiso 1 1 calc R
C19 C 0.14153(13) 0.5998(3) 0.25282(17) 0.0603(10) Uani 1 1 d .
H19A H 0.1155 0.6309 0.2714 0.090 Uiso 1 1 calc R
H19B H 0.1578 0.6623 0.2341 0.090 Uiso 1 1 calc R
H19C H 0.1609 0.5619 0.2873 0.090 Uiso 1 1 calc R
C20 C 0.09906(11) 0.4116(3) 0.22589(17) 0.0498(9) Uani 1 1 d .
H20A H 0.0715 0.4424 0.2402 0.075 Uiso 1 1 calc R
H20B H 0.1167 0.3763 0.2631 0.075 Uiso 1 1 calc R
H20C H 0.0920 0.3539 0.1919 0.075 Uiso 1 1 calc R
C21 C 0.21157(10) 0.3446(2) 0.20801(14) 0.0327(6) Uani 1 1 d .
C22 C 0.25325(10) 0.3188(3) 0.17101(18) 0.0505(9) Uani 1 1 d .
H22A H 0.2726 0.2643 0.1965 0.076 Uiso 1 1 calc R
H22B H 0.2695 0.3900 0.1653 0.076 Uiso 1 1 calc R
H22C H 0.2437 0.2858 0.1281 0.076 Uiso 1 1 calc R
C23 C 0.18656(10) 0.2290(2) 0.21702(14) 0.0355(7) Uani 1 1 d .
H23A H 0.2065 0.1753 0.2419 0.053 Uiso 1 1 calc R
H23B H 0.1770 0.1963 0.1741 0.053 Uiso 1 1 calc R
H23C H 0.1606 0.2433 0.2407 0.053 Uiso 1 1 calc R
C24 C 0.22721(13) 0.3951(3) 0.27702(16) 0.0533(10) Uani 1 1 d .
H24A H 0.2486 0.3428 0.3002 0.080 Uiso 1 1 calc R
H24B H 0.2016 0.4042 0.3021 0.080 Uiso 1 1 calc R
H24C H 0.2412 0.4697 0.2719 0.080 Uiso 1 1 calc R

loop_
_atom_site_aniso_label
_atom_site_aniso_U_11
_atom_site_aniso_U_22
_atom_site_aniso_U_33
_atom_site_aniso_U_23
_atom_site_aniso_U_13
_atom_site_aniso_U_12
Sn1 0.02144(9) 0.01780(9) 0.02814(10) -0.00023(7) 0.00415(7) -0.00132(6)
S1 0.0284(3) 0.0312(3) 0.0227(3) -0.0049(3) 0.0031(3) 0.0033(3)
S2 0.0359(4) 0.0260(3) 0.0299(4) 0.0014(3) -0.0064(3) -0.0091(3)
P1 0.0230(3) 0.0246(3) 0.0203(3) -0.0017(2) 0.0003(3) -0.0002(3)
P2 0.0295(3) 0.0229(3) 0.0191(3) 0.0006(2) -0.0015(3) -0.0025(3)
F1 0.0294(8) 0.0359(9) 0.0292(9) -0.0021(7) 0.0051(7) -0.0083(6)
F2 0.0463(10) 0.0187(7) 0.0523(11) -0.0065(7) 0.0066(8) -0.0048(7)
F3 0.0311(9) 0.0414(9) 0.0374(9) 0.0058(7) -0.0104(7) -0.0055(7)
F4 0.0457(10) 0.0311(8) 0.0357(9) -0.0112(7) 0.0036(8) 0.0093(7)
F5 0.0504(11) 0.0585(11) 0.0198(8) -0.0026(7) -0.0032(7) 0.0175(8)
F6 0.0452(10) 0.0434(10) 0.0346(9) -0.0047(7) 0.0179(8) -0.0031(8)
F7 0.0257(8) 0.0425(9) 0.0415(10) -0.0026(7) 0.0052(7) 0.0002(7)
F8 0.0518(11) 0.0421(10) 0.0284(9) 0.0067(7) 0.0145(8) 0.0015(8)
F9 0.0551(11) 0.0225(8) 0.0508(11) -0.0081(7) 0.0191(9) -0.0001(7)
F10 0.0479(10) 0.0228(8) 0.0462(10) -0.0050(7) -0.0058(8) -0.0119(7)
F11 0.0538(11) 0.0536(11) 0.0270(9) 0.0046(8) -0.0140(8) -0.0168(9)
F12 0.0244(8) 0.0391(9) 0.0549(11) -0.0029(8) 0.0004(7) -0.0069(7)
O1 0.0251(9) 0.0185(8) 0.0249(9) 0.0009(7) 0.0044(7) 0.0015(7)
O2 0.0236(9) 0.0171(8) 0.0270(9) 0.0014(7) 0.0016(7) -0.0021(7)
C1 0.0234(13) 0.0239(12) 0.0272(13) -0.0024(10) 0.0001(10) 0.0040(10)
C2 0.0257(13) 0.0194(11) 0.0199(12) -0.0019(9) 0.0002(10) 0.0024(9)
C3 0.0305(14) 0.0196(12) 0.0235(13) 0.0011(10) 0.0006(11) -0.0051(10)
C4 0.0262(13) 0.0178(11) 0.0197(12) 0.0005(9) 0.0027(10) -0.0027(9)
C5 0.0306(14) 0.0182(12) 0.0260(13) -0.0025(10) -0.0039(11) 0.0001(10)
C6 0.0342(15) 0.0258(13) 0.0260(14) -0.0022(10) 0.0015(11) 0.0063(11)
C7 0.0337(15) 0.0333(14) 0.0232(13) 0.0019(11) -0.0015(11) -0.0001(11)
C8 0.055(2) 0.054(2) 0.0220(15) 0.0032(13) -0.0041(14) 0.0030(15)
C9 0.0444(18) 0.0335(15) 0.0375(17) 0.0039(13) -0.0071(14) 0.0077(13)
C10 0.0416(17) 0.0427(17) 0.0395(17) 0.0155(14) 0.0015(14) -0.0050(13)
C11 0.0226(13) 0.0331(14) 0.0312(14) -0.0030(11) 0.0001(11) -0.0032(11)
C12 0.0274(15) 0.0363(16) 0.0484(18) 0.0089(13) 0.0024(13) -0.0061(12)
C13 0.050(2) 0.056(2) 0.050(2) -0.0144(16) 0.0015(16) -0.0220(16)
C14 0.0244(15) 0.0456(18) 0.067(2) 0.0092(16) 0.0026(15) 0.0027(13)
C15 0.0361(15) 0.0196(12) 0.0231(13) 0.0004(10) 0.0029(11) 0.0002(10)
C16 0.0326(15) 0.0255(13) 0.0276(14) 0.0003(11) -0.0032(11) -0.0070(11)
C17 0.0389(16) 0.0378(15) 0.0222(14) 0.0000(11) 0.0065(12) 0.0025(12)
C18 0.0372(16) 0.0358(15) 0.0339(16) 0.0062(12) 0.0109(13) 0.0102(12)
C19 0.069(3) 0.076(3) 0.0354(19) -0.0242(18) 0.0025(17) 0.014(2)
C20 0.0456(19) 0.062(2) 0.0443(19) 0.0246(16) 0.0171(15) 0.0100(16)
C21 0.0387(16) 0.0292(14) 0.0284(14) 0.0037(11) -0.0065(12) -0.0016(11)
C22 0.0343(17) 0.051(2) 0.065(2) 0.0221(17) -0.0001(16) 0.0081(14)
C23 0.0481(18) 0.0281(14) 0.0293(15) 0.0054(11) -0.0008(13) -0.0001(12)
C24 0.076(2) 0.0383(17) 0.0390(18) 0.0066(14) -0.0292(17) -0.0055(16)

loop_
_atom_type_symbol
_atom_type_description
_atom_type_scat_dispersion_real
_atom_type_scat_dispersion_imag
_atom_type_scat_source
C C 0.0033 0.0016 'International Tables Vol C Tables 4.2.6.8 and 6.1.1.4'
H H 0.0000 0.0000 'International Tables Vol C Tables 4.2.6.8 and 6.1.1.4'
F F 0.0171 0.0103 'International Tables Vol C Tables 4.2.6.8 and 6.1.1.4'
O O 0.0106 0.0060 'International Tables Vol C Tables 4.2.6.8 and 6.1.1.4'
P P 0.1023 0.0942 'International Tables Vol C Tables 4.2.6.8 and 6.1.1.4'
S S 0.1246 0.1234 'International Tables Vol C Tables 4.2.6.8 and 6.1.1.4'
Sn Sn -0.6537 1.4246 'International Tables Vol C Tables 4.2.6.8 and 6.1.1.4'

loop_
_geom_angle_atom_site_label_1
_geom_angle_atom_site_label_2
_geom_angle_atom_site_label_3
_geom_angle
O2 Sn1 O1 87.05(6)
O2 Sn1 S2 83.02(5)
O1 Sn1 S2 89.47(5)
O2 Sn1 S1 87.01(5)
O1 Sn1 S1 80.50(5)
S2 Sn1 S1 166.22(2)
P1 S1 Sn1 108.33(3)
P2 S2 Sn1 107.70(3)
C1 P1 C11 104.92(12)
C1 P1 C7 102.40(12)
C11 P1 C7 114.15(12)
C1 P1 S1 117.21(8)
C11 P1 S1 109.97(9)
C7 P1 S1 108.19(9)
C3 P2 C17 105.37(12)
C3 P2 C21 101.99(12)
C17 P2 C21 114.20(13)
C3 P2 S2 117.12(9)
C17 P2 S2 110.02(9)
C21 P2 S2 108.14(9)
C2 O1 Sn1 131.14(15)
C4 O2 Sn1 130.36(14)
C2 C1 P1 120.74(17)
O1 C2 C5 111.24(19)
O1 C2 C6 106.24(19)
C5 C2 C6 108.34(19)
O1 C2 C1 115.21(19)
C5 C2 C1 108.7(2)
C6 C2 C1 106.8(2)
C4 C3 P2 121.25(16)
O2 C4 C15 111.09(19)
O2 C4 C16 105.75(19)
C15 C4 C16 108.2(2)
O2 C4 C3 115.67(19)
C15 C4 C3 108.7(2)
C16 C4 C3 107.04(19)
F1 C5 F3 106.8(2)
F1 C5 F2 106.7(2)
F3 C5 F2 106.76(19)
F1 C5 C2 110.95(19)
F3 C5 C2 112.6(2)
F2 C5 C2 112.7(2)
F5 C6 F6 107.3(2)
F5 C6 F4 106.9(2)
F6 C6 F4 105.9(2)
F5 C6 C2 112.6(2)
F6 C6 C2 110.5(2)
F4 C6 C2 113.2(2)
C8 C7 C10 108.3(2)
C8 C7 C9 109.2(2)
C10 C7 C9 108.7(2)
C8 C7 P1 109.34(19)
C10 C7 P1 107.11(18)
C9 C7 P1 114.0(2)
C14 C11 C12 109.5(2)
C14 C11 C13 109.3(2)
C12 C11 C13 106.9(2)
C14 C11 P1 113.31(19)
C12 C11 P1 107.81(17)
C13 C11 P1 109.8(2)
F8 C15 F7 106.1(2)
F8 C15 F9 106.9(2)
F7 C15 F9 106.6(2)
F8 C15 C4 112.5(2)
F7 C15 C4 111.0(2)
F9 C15 C4 113.3(2)
F11 C16 F12 107.0(2)
F11 C16 F10 106.6(2)
F12 C16 F10 106.0(2)
F11 C16 C4 112.8(2)
F12 C16 C4 111.0(2)
F10 C16 C4 112.9(2)
C20 C17 C18 108.5(2)
C20 C17 C19 110.7(3)
C18 C17 C19 106.8(2)
C20 C17 P2 112.8(2)
C18 C17 P2 108.11(18)
C19 C17 P2 109.7(2)
C22 C21 C24 109.0(3)
C22 C21 C23 108.3(2)
C24 C21 C23 108.9(2)
C22 C21 P2 107.15(19)
C24 C21 P2 109.5(2)
C23 C21 P2 113.91(19)

loop_
_geom_bond_atom_site_label_1
_geom_bond_atom_site_label_2
_geom_bond_distance
Sn1 O2 2.0810(16)
Sn1 O1 2.0858(16)
Sn1 S2 2.8381(7)
Sn1 S1 2.9137(7)
S1 P1 1.9798(9)
S2 P2 1.9922(9)
P1 C1 1.846(2)
P1 C11 1.880(3)
P1 C7 1.881(3)
P2 C3 1.846(2)
P2 C17 1.878(3)
P2 C21 1.882(3)
F1 C5 1.328(3)
F2 C5 1.348(3)
F3 C5 1.332(3)
F4 C6 1.349(3)
F5 C6 1.328(3)
F6 C6 1.340(3)
F7 C15 1.338(3)
F8 C15 1.335(3)
F9 C15 1.345(3)
F10 C16 1.353(3)
F11 C16 1.328(3)
F12 C16 1.334(3)
O1 C2 1.372(3)
O2 C4 1.374(3)
C1 C2 1.561(3)
C2 C5 1.548(3)
C2 C6 1.550(4)
C3 C4 1.556(3)
C4 C15 1.543(4)
C4 C16 1.550(3)
C7 C8 1.528(4)
C7 C10 1.536(4)
C7 C9 1.540(4)
C11 C14 1.528(4)
C11 C12 1.528(4)
C11 C13 1.540(4)
C17 C20 1.533(4)
C17 C18 1.536(4)
C17 C19 1.540(4)
C21 C22 1.534(4)
C21 C24 1.535(4)
C21 C23 1.536(4)

loop_
_geom_torsion_atom_site_label_1
_geom_torsion_atom_site_label_2
_geom_torsion_atom_site_label_3
_geom_torsion_atom_site_label_4
_geom_torsion
O2 Sn1 S1 P1 86.03(6)
O1 Sn1 S1 P1 -1.48(5)
S2 Sn1 S1 P1 42.36(10)
O2 Sn1 S2 P2 -0.78(6)
O1 Sn1 S2 P2 86.32(6)
S1 Sn1 S2 P2 43.23(10)
Sn1 S1 P1 C1 29.54(10)
Sn1 S1 P1 C11 -90.14(9)
Sn1 S1 P1 C7 144.57(9)
Sn1 S2 P2 C3 30.25(10)
Sn1 S2 P2 C17 -89.98(9)
Sn1 S2 P2 C21 144.67(10)
O2 Sn1 O1 C2 -152.46(19)
S2 Sn1 O1 C2 124.50(18)
S1 Sn1 O1 C2 -65.00(18)
O1 Sn1 O2 C4 -153.67(19)
S2 Sn1 O2 C4 -63.85(18)
S1 Sn1 O2 C4 125.69(19)
C11 P1 C1 C2 100.7(2)
C7 P1 C1 C2 -139.8(2)
S1 P1 C1 C2 -21.6(2)
Sn1 O1 C2 C5 -29.7(3)
Sn1 O1 C2 C6 -147.39(16)
Sn1 O1 C2 C1 94.6(2)
P1 C1 C2 O1 -31.1(3)
P1 C1 C2 C5 94.5(2)
P1 C1 C2 C6 -148.81(18)
C17 P2 C3 C4 97.6(2)
C21 P2 C3 C4 -142.9(2)
S2 P2 C3 C4 -25.1(2)
Sn1 O2 C4 C15 -34.7(3)
Sn1 O2 C4 C16 -151.92(16)
Sn1 O2 C4 C3 89.8(2)
P2 C3 C4 O2 -27.0(3)
P2 C3 C4 C15 98.7(2)
P2 C3 C4 C16 -144.58(19)
O1 C2 C5 F1 72.7(2)
C6 C2 C5 F1 -170.91(19)
C1 C2 C5 F1 -55.2(2)
O1 C2 C5 F3 -47.0(3)
C6 C2 C5 F3 69.4(2)
C1 C2 C5 F3 -174.8(2)
O1 C2 C5 F2 -167.78(19)
C6 C2 C5 F2 -51.4(3)
C1 C2 C5 F2 64.4(3)
O1 C2 C6 F5 63.8(3)
C5 C2 C6 F5 -55.9(3)
C1 C2 C6 F5 -172.8(2)
O1 C2 C6 F6 -56.3(2)
C5 C2 C6 F6 -175.87(19)
C1 C2 C6 F6 67.2(2)
O1 C2 C6 F4 -174.80(19)
C5 C2 C6 F4 65.6(3)
C1 C2 C6 F4 -51.3(3)
C1 P1 C7 C8 -173.9(2)
C11 P1 C7 C8 -61.1(2)
S1 P1 C7 C8 61.7(2)
C1 P1 C7 C10 68.9(2)
C11 P1 C7 C10 -178.24(19)
S1 P1 C7 C10 -55.5(2)
C1 P1 C7 C9 -51.4(2)
C11 P1 C7 C9 61.4(2)
S1 P1 C7 C9 -175.77(17)
C1 P1 C11 C14 67.8(2)
C7 P1 C11 C14 -43.5(3)
S1 P1 C11 C14 -165.34(19)
C1 P1 C11 C12 -53.6(2)
C7 P1 C11 C12 -164.93(18)
S1 P1 C11 C12 73.26(19)
C1 P1 C11 C13 -169.7(2)
C7 P1 C11 C13 79.0(2)
S1 P1 C11 C13 -42.8(2)
O2 C4 C15 F8 -43.3(3)
C16 C4 C15 F8 72.4(2)
C3 C4 C15 F8 -171.69(19)
O2 C4 C15 F7 75.4(2)
C16 C4 C15 F7 -168.89(19)
C3 C4 C15 F7 -53.0(2)
O2 C4 C15 F9 -164.69(19)
C16 C4 C15 F9 -49.0(3)
C3 C4 C15 F9 66.9(2)
O2 C4 C16 F11 66.8(3)
C15 C4 C16 F11 -52.3(3)
C3 C4 C16 F11 -169.3(2)
O2 C4 C16 F12 -53.3(3)
C15 C4 C16 F12 -172.4(2)
C3 C4 C16 F12 70.6(2)
O2 C4 C16 F10 -172.2(2)
C15 C4 C16 F10 68.7(3)
C3 C4 C16 F10 -48.3(3)
C3 P2 C17 C20 64.9(2)
C21 P2 C17 C20 -46.2(2)
S2 P2 C17 C20 -168.01(18)
C3 P2 C17 C18 -55.0(2)
C21 P2 C17 C18 -166.10(18)
S2 P2 C17 C18 72.09(19)
C3 P2 C17 C19 -171.2(2)
C21 P2 C17 C19 77.7(2)
S2 P2 C17 C19 -44.1(2)
C3 P2 C21 C22 71.8(2)
C17 P2 C21 C22 -175.06(19)
S2 P2 C21 C22 -52.2(2)
C3 P2 C21 C24 -170.1(2)
C17 P2 C21 C24 -57.0(3)
S2 P2 C21 C24 65.9(2)
C3 P2 C21 C23 -47.9(2)
C17 P2 C21 C23 65.2(2)
S2 P2 C21 C23 -171.93(18)
